data_1576998
loop_
_publ_author_name
'George, Malini'
'Knyazev, Daniil A.'
'Swiatek, Kamil'
'von K&#xf6;ller, Heinrich F'
'Werz, Daniel B.'

_publ_section_title
;
 Dimerisation of aryl-substituted bicyclobutanes (BCBs): revealing a new
 mode of 1,3-dipolar background reactivity.
;
_journal_issue 20
_journal_name_full 'Chemical science'
_journal_page_first 10159
_journal_page_last 10167
_journal_paper_doi 10.1039/d6sc01258b
_journal_volume 17
_journal_year 2026
_chemical_absolute_configuration ad
_chemical_formula_moiety 'C24 H24 O4'
_chemical_formula_sum 'C24 H24 O4'
_chemical_formula_weight 376.43
_space_group_crystal_system orthorhombic
_space_group_IT_number 19
_space_group_name_Hall 'P 2ac 2ab'
_space_group_name_H-M_alt 'P 21 21 21'
_atom_sites_solution_hydrogens geom
_atom_sites_solution_primary direct
_audit_creation_method
;FinalCif V143 by Daniel Kratzert, Freiburg 2025, 
https://dkratzert.de/finalcif.html
;
_audit_update_record
;
2025-07-25 deposited with the CCDC.	2026-03-31 downloaded from the CCDC.
;
_cell_angle_alpha 90
_cell_angle_beta 90
_cell_angle_gamma 90
_cell_formula_units_Z 4
_cell_length_a 8.3477(18)
_cell_length_b 14.523(3)
_cell_length_c 15.319(3)
_cell_measurement_reflns_used 9695
_cell_measurement_temperature 100(2)
_cell_measurement_theta_max 36.024
_cell_measurement_theta_min 2.779
_cell_volume 1857.2(7)
_computing_cell_refinement 'SAINT V8.41'
_computing_data_collection 'Bruker BIS 8.5.5.6/2024-10-24 and APEX6 2024.9-1'
_computing_data_reduction 'SAINT V8.41'
_computing_structure_refinement 'SHELXL-2019/2 (Sheldrick, 2019)'
_computing_structure_solution 'SHELXT 2018/2 (Sheldrick, 2018)'
_diffrn_ambient_environment N~2~
_diffrn_ambient_temperature 100(2)
_diffrn_detector CPAD
_diffrn_detector_area_resol_mean 7.41
_diffrn_detector_type 'Bruker PHOTON III'
_diffrn_measured_fraction_theta_full 0.999
_diffrn_measured_fraction_theta_max 0.991
_diffrn_measurement_device 'three-circle diffractometer'
_diffrn_measurement_device_type 'Bruker D8 VENTURE dual wavelength Mo/Cu'
_diffrn_measurement_method '\w and \f scans'
_diffrn_measurement_specimen_support 'MiTeGen micromount'
_diffrn_radiation_monochromator 'mirror optics'
_diffrn_radiation_probe x-ray
_diffrn_radiation_type MoK\a
_diffrn_radiation_wavelength 0.71073
_diffrn_reflns_av_R_equivalents 0.0787
_diffrn_reflns_av_unetI/netI 0.0358
_diffrn_reflns_Laue_measured_fraction_full 0.999
_diffrn_reflns_Laue_measured_fraction_max 0.991
_diffrn_reflns_limit_h_max 14
_diffrn_reflns_limit_h_min -15
_diffrn_reflns_limit_k_max 25
_diffrn_reflns_limit_k_min -26
_diffrn_reflns_limit_l_max 27
_diffrn_reflns_limit_l_min -27
_diffrn_reflns_number 193462
_diffrn_reflns_point_group_measured_fraction_full 0.998
_diffrn_reflns_point_group_measured_fraction_max 0.985
_diffrn_reflns_theta_full 25.242
_diffrn_reflns_theta_max 40.345
_diffrn_reflns_theta_min 1.932
_diffrn_source 'microfocus sealed X-ray tube'
_diffrn_source_current 1.4
_diffrn_source_type 'Incoatec I\ms'
_diffrn_source_voltage 50.0
_exptl_absorpt_coefficient_mu 0.091
_exptl_absorpt_correction_T_max 0.7479
_exptl_absorpt_correction_T_min 0.6659
_exptl_absorpt_correction_type multi-scan
_exptl_absorpt_process_details
;SADABS-2016/2 - Bruker AXS area detector scaling and absorption correction: 
Krause, L., Herbst-Irmer, R., Sheldrick G.M. & Stalke D., J. Appl. Cryst. 48 
(2015) 3-10
;
_exptl_crystal_colour colourless
_exptl_crystal_density_diffrn 1.346
_exptl_crystal_description block
_exptl_crystal_F_000 800
_exptl_crystal_recrystallization_method
'Crystals were obtained at room temperature by gas-phase diffusion of n-heptaneinto a solution of the compound dissolved in chloroform.'
_exptl_crystal_size_max 0.295
_exptl_crystal_size_mid 0.237
_exptl_crystal_size_min 0.116
_refine_diff_density_max 0.345
_refine_diff_density_min -0.233
_refine_diff_density_rms 0.049
_refine_ls_abs_structure_details
;
 Flack x determined using 4092 quotients [(I+)-(I-)]/[(I+)+(I-)]
 (Parsons, Flack and Wagner, Acta Cryst. B69 (2013) 249-259).
;
_refine_ls_abs_structure_Flack -0.1(2)
_refine_ls_extinction_method none
_refine_ls_goodness_of_fit_ref 1.056
_refine_ls_hydrogen_treatment constr
_refine_ls_matrix_type full
_refine_ls_number_parameters 255
_refine_ls_number_reflns 11588
_refine_ls_number_restraints 0
_refine_ls_restrained_S_all 1.056
_refine_ls_R_factor_all 0.0496
_refine_ls_R_factor_gt 0.0398
_refine_ls_shift/su_max 0.001
_refine_ls_shift/su_mean 0.000
_refine_ls_structure_factor_coef Fsqd
_refine_ls_weighting_details 'w=1/[\s^2^(Fo^2^)+(0.0523P)^2^+0.1527P] where P=(Fo^2^+2Fc^2^)/3'
_refine_ls_weighting_scheme calc
_refine_ls_wR_factor_gt 0.0957
_refine_ls_wR_factor_ref 0.1012
_reflns_Friedel_coverage 0.806
_reflns_Friedel_fraction_full 0.996
_reflns_Friedel_fraction_max 0.979
_reflns_number_gt 10136
_reflns_number_total 11588
_reflns_threshold_expression 'I > 2\s(I)'
_cod_data_source_file d6sc01258b2.cif
_cod_data_source_block WerzMGBCannulated_a
_cod_depositor_comments 'Adding full bibliography for 1576995--1576999.cif.'
_cod_database_code 1576998
_shelx_shelxl_version_number 2019/3
_shelx_space_group_comment
;
The symmetry employed for this shelxl refinement is uniquely defined
by the following loop, which should always be used as a source of
symmetry information in preference to the above space-group names.
They are only intended as comments.
;
_shelx_estimated_absorpt_t_min 0.974
_shelx_estimated_absorpt_t_max 0.990
_olex2_diffrn_ambient_temperature_device 'Oxford Cryostream 800'

loop_
_space_group_symop_operation_xyz
'x, y, z'
'-x+1/2, -y, z+1/2'
'-x, y+1/2, -z+1/2'
'x+1/2, -y+1/2, -z'

loop_
_atom_site_label
_atom_site_type_symbol
_atom_site_fract_x
_atom_site_fract_y
_atom_site_fract_z
_atom_site_U_iso_or_equiv
_atom_site_adp_type
_atom_site_occupancy
_atom_site_site_symmetry_order
_atom_site_calc_flag
_atom_site_refinement_flags_posn
_atom_site_refinement_flags_adp
_atom_site_refinement_flags_occupancy
_atom_site_disorder_assembly
_atom_site_disorder_group
O1 O 0.29313(10) 0.85192(6) -0.01286(6) 0.02431(15) Uani 1 1 d . . . . .
O2 O 0.03243(10) 0.89019(5) -0.01753(5) 0.01850(13) Uani 1 1 d . . . . .
O3 O 0.43829(11) 0.91818(5) 0.22653(6) 0.02362(16) Uani 1 1 d . . . . .
O4 O 0.56895(9) 0.79379(5) 0.17518(5) 0.01795(13) Uani 1 1 d . . . . .
C1 C 0.19744(11) 0.74218(6) 0.21586(6) 0.01384(13) Uani 1 1 d . . . . .
C2 C 0.22830(11) 0.70884(6) 0.12002(6) 0.01578(14) Uani 1 1 d . . . . .
H2A H 0.338881 0.720371 0.099381 0.019 Uiso 1 1 calc R U . . .
H2B H 0.196981 0.643998 0.109691 0.019 Uiso 1 1 calc R U . . .
C3 C 0.10528(11) 0.77921(6) 0.08573(6) 0.01488(14) Uani 1 1 d . . . . .
H3 H 0.001013 0.748801 0.071513 0.018 Uiso 1 1 calc R U . . .
C4 C 0.10021(12) 0.82494(6) 0.17784(6) 0.01542(14) Uani 1 1 d . . . . .
H4A H -0.009162 0.830568 0.202244 0.019 Uiso 1 1 calc R U . . .
H4B H 0.157753 0.884459 0.180926 0.019 Uiso 1 1 calc R U . . .
C5 C 0.09279(11) 0.67732(6) 0.26895(6) 0.01445(14) Uani 1 1 d . . . . .
C6 C -0.05376(12) 0.64532(7) 0.23720(6) 0.01652(14) Uani 1 1 d . . . . .
H6 H -0.087319 0.661900 0.180066 0.020 Uiso 1 1 calc R U . . .
C7 C -0.15142(12) 0.58925(7) 0.28854(7) 0.01753(15) Uani 1 1 d . . . . .
H7 H -0.250945 0.567819 0.266379 0.021 Uiso 1 1 calc R U . . .
C8 C -0.10292(12) 0.56483(7) 0.37209(7) 0.01776(15) Uani 1 1 d . . . . .
H8 H -0.170289 0.527815 0.407685 0.021 Uiso 1 1 calc R U . . .
C9 C 0.04472(12) 0.59470(6) 0.40363(6) 0.01690(15) Uani 1 1 d . . . . .
H9 H 0.078780 0.576647 0.460268 0.020 Uiso 1 1 calc R U . . .
C10 C 0.14292(11) 0.65083(6) 0.35282(6) 0.01419(13) Uani 1 1 d . . . . .
C11 C 0.30348(11) 0.68792(6) 0.38378(6) 0.01436(13) Uani 1 1 d . . . . .
C12 C 0.42445(11) 0.67773(6) 0.30670(6) 0.01528(14) Uani 1 1 d . . . . .
H12A H 0.538256 0.684077 0.323849 0.018 Uiso 1 1 calc R U . . .
H12B H 0.407202 0.622430 0.270100 0.018 Uiso 1 1 calc R U . . .
C13 C 0.34847(11) 0.76717(6) 0.26952(6) 0.01444(14) Uani 1 1 d . . . . .
C14 C 0.30247(12) 0.79364(6) 0.36454(6) 0.01559(14) Uani 1 1 d . . . . .
H14A H 0.195974 0.823028 0.370254 0.019 Uiso 1 1 calc R U . . .
H14B H 0.385873 0.828860 0.396094 0.019 Uiso 1 1 calc R U . . .
C15 C 0.15726(12) 0.84239(6) 0.01359(6) 0.01571(14) Uani 1 1 d . . . . .
C16 C 0.06612(16) 0.95130(8) -0.08956(7) 0.02366(19) Uani 1 1 d . . . . .
H16A H 0.103897 0.915341 -0.139624 0.035 Uiso 1 1 calc R U . . .
H16B H 0.148993 0.995475 -0.072258 0.035 Uiso 1 1 calc R U . . .
H16C H -0.031645 0.984557 -0.105677 0.035 Uiso 1 1 calc R U . . .
C17 C 0.45400(11) 0.83523(6) 0.22252(6) 0.01626(14) Uani 1 1 d . . . . .
C18 C 0.66341(13) 0.85516(8) 0.12139(8) 0.02195(18) Uani 1 1 d . . . . .
H18A H 0.752179 0.820849 0.095041 0.033 Uiso 1 1 calc R U . . .
H18B H 0.706227 0.905135 0.157503 0.033 Uiso 1 1 calc R U . . .
H18C H 0.595789 0.881058 0.075221 0.033 Uiso 1 1 calc R U . . .
C19 C 0.34898(11) 0.65349(6) 0.47256(6) 0.01507(14) Uani 1 1 d . . . . .
C20 C 0.44159(12) 0.57376(6) 0.48130(6) 0.01702(15) Uani 1 1 d . . . . .
H20 H 0.488053 0.546281 0.431046 0.020 Uiso 1 1 calc R U . . .
C21 C 0.46628(13) 0.53427(7) 0.56315(7) 0.01893(16) Uani 1 1 d . . . . .
H21 H 0.528640 0.479824 0.568327 0.023 Uiso 1 1 calc R U . . .
C22 C 0.39982(13) 0.57441(7) 0.63733(7) 0.01942(16) Uani 1 1 d . . . . .
H22 H 0.413852 0.546439 0.692865 0.023 Uiso 1 1 calc R U . . .
C23 C 0.31262(13) 0.65582(7) 0.62966(6) 0.01964(16) Uani 1 1 d . . . . .
H23 H 0.270168 0.684577 0.680326 0.024 Uiso 1 1 calc R U . . .
C24 C 0.28748(13) 0.69523(7) 0.54763(6) 0.01788(15) Uani 1 1 d . . . . .
H24 H 0.228144 0.750819 0.542823 0.021 Uiso 1 1 calc R U . . .

loop_
_atom_site_aniso_label
_atom_site_aniso_U_11
_atom_site_aniso_U_22
_atom_site_aniso_U_33
_atom_site_aniso_U_23
_atom_site_aniso_U_13
_atom_site_aniso_U_12
O1 0.0194(3) 0.0252(3) 0.0283(4) 0.0068(3) 0.0074(3) 0.0008(3)
O2 0.0191(3) 0.0209(3) 0.0155(3) 0.0042(2) -0.0012(2) 0.0007(2)
O3 0.0234(4) 0.0141(3) 0.0333(4) 0.0008(3) 0.0064(3) -0.0001(3)
O4 0.0163(3) 0.0172(3) 0.0204(3) 0.0018(2) 0.0032(2) -0.0002(2)
C1 0.0140(3) 0.0132(3) 0.0144(3) 0.0005(2) 0.0006(3) 0.0008(2)
C2 0.0170(3) 0.0153(3) 0.0150(3) -0.0008(3) 0.0005(3) 0.0015(3)
C3 0.0149(3) 0.0161(3) 0.0136(3) 0.0011(3) 0.0007(3) -0.0004(3)
C4 0.0170(4) 0.0150(3) 0.0143(3) 0.0007(3) 0.0005(3) 0.0025(3)
C5 0.0146(3) 0.0138(3) 0.0150(3) 0.0002(3) 0.0004(3) 0.0002(3)
C6 0.0158(3) 0.0174(3) 0.0163(3) 0.0008(3) -0.0016(3) -0.0013(3)
C7 0.0162(4) 0.0172(3) 0.0192(4) 0.0004(3) -0.0011(3) -0.0021(3)
C8 0.0175(4) 0.0170(3) 0.0187(4) 0.0018(3) 0.0005(3) -0.0030(3)
C9 0.0178(4) 0.0172(3) 0.0157(3) 0.0019(3) -0.0006(3) -0.0021(3)
C10 0.0144(3) 0.0138(3) 0.0144(3) -0.0001(3) -0.0005(3) 0.0001(3)
C11 0.0143(3) 0.0142(3) 0.0145(3) -0.0002(3) -0.0007(3) 0.0010(3)
C12 0.0149(3) 0.0145(3) 0.0165(3) 0.0002(3) 0.0005(3) 0.0019(3)
C13 0.0143(3) 0.0134(3) 0.0156(3) 0.0003(3) 0.0006(3) 0.0003(3)
C14 0.0170(3) 0.0138(3) 0.0160(3) -0.0010(3) -0.0004(3) 0.0005(3)
C15 0.0167(3) 0.0161(3) 0.0143(3) -0.0001(3) 0.0009(3) -0.0004(3)
C16 0.0307(5) 0.0232(4) 0.0171(4) 0.0056(3) -0.0009(4) 0.0002(4)
C17 0.0148(3) 0.0153(3) 0.0187(4) 0.0010(3) 0.0000(3) -0.0003(3)
C18 0.0186(4) 0.0227(4) 0.0246(4) 0.0042(4) 0.0046(3) -0.0011(3)
C19 0.0155(3) 0.0149(3) 0.0148(3) -0.0008(3) -0.0012(3) 0.0004(3)
C20 0.0178(4) 0.0161(3) 0.0172(3) -0.0005(3) -0.0006(3) 0.0016(3)
C21 0.0202(4) 0.0166(3) 0.0200(4) 0.0014(3) -0.0029(3) 0.0013(3)
C22 0.0218(4) 0.0197(4) 0.0167(4) 0.0010(3) -0.0039(3) -0.0008(3)
C23 0.0218(4) 0.0218(4) 0.0154(4) -0.0018(3) -0.0015(3) 0.0019(3)
C24 0.0195(4) 0.0185(4) 0.0157(3) -0.0018(3) -0.0013(3) 0.0027(3)

loop_
_atom_type_symbol
_atom_type_description
_atom_type_scat_dispersion_real
_atom_type_scat_dispersion_imag
_atom_type_scat_source
C C 0.0033 0.0016 'International Tables Vol C Tables 4.2.6.8 and 6.1.1.4'
H H 0.0000 0.0000 'International Tables Vol C Tables 4.2.6.8 and 6.1.1.4'
O O 0.0106 0.0060 'International Tables Vol C Tables 4.2.6.8 and 6.1.1.4'

loop_
_geom_angle_atom_site_label_1
_geom_angle_atom_site_label_2
_geom_angle_atom_site_label_3
_geom_angle
_geom_angle_site_symmetry_1
_geom_angle_site_symmetry_3
_geom_angle_publ_flag
C15 O2 C16 116.04(9) . . ?
C17 O4 C18 114.84(8) . . ?
C5 C1 C13 109.22(7) . . ?
C5 C1 C4 112.17(8) . . ?
C13 C1 C4 116.14(7) . . ?
C5 C1 C2 113.83(7) . . ?
C13 C1 C2 115.84(8) . . ?
C4 C1 C2 88.50(7) . . ?
C3 C2 C1 90.28(7) . . ?
C3 C2 H2A 113.6 . . ?
C1 C2 H2A 113.6 . . ?
C3 C2 H2B 113.6 . . ?
C1 C2 H2B 113.6 . . ?
H2A C2 H2B 110.9 . . ?
C15 C3 C2 117.64(8) . . ?
C15 C3 C4 114.44(8) . . ?
C2 C3 C4 89.54(7) . . ?
C15 C3 H3 111.2 . . ?
C2 C3 H3 111.2 . . ?
C4 C3 H3 111.2 . . ?
C3 C4 C1 89.75(7) . . ?
C3 C4 H4A 113.7 . . ?
C1 C4 H4A 113.7 . . ?
C3 C4 H4B 113.7 . . ?
C1 C4 H4B 113.7 . . ?
H4A C4 H4B 110.9 . . ?
C6 C5 C10 119.24(8) . . ?
C6 C5 C1 121.56(8) . . ?
C10 C5 C1 119.18(8) . . ?
C7 C6 C5 120.65(9) . . ?
C7 C6 H6 119.7 . . ?
C5 C6 H6 119.7 . . ?
C8 C7 C6 119.90(9) . . ?
C8 C7 H7 120.1 . . ?
C6 C7 H7 120.1 . . ?
C7 C8 C9 119.87(9) . . ?
C7 C8 H8 120.1 . . ?
C9 C8 H8 120.1 . . ?
C8 C9 C10 120.59(9) . . ?
C8 C9 H9 119.7 . . ?
C10 C9 H9 119.7 . . ?
C9 C10 C5 119.72(9) . . ?
C9 C10 C11 123.47(8) . . ?
C5 C10 C11 116.80(8) . . ?
C19 C11 C10 112.86(8) . . ?
C19 C11 C12 119.42(8) . . ?
C10 C11 C12 107.51(8) . . ?
C19 C11 C14 120.03(8) . . ?
C10 C11 C14 106.52(7) . . ?
C12 C11 C14 87.36(7) . . ?
C13 C12 C11 86.22(7) . . ?
C13 C12 H12A 114.3 . . ?
C11 C12 H12A 114.3 . . ?
C13 C12 H12B 114.3 . . ?
C11 C12 H12B 114.3 . . ?
H12A C12 H12B 111.4 . . ?
C17 C13 C1 112.09(8) . . ?
C17 C13 C12 119.00(8) . . ?
C1 C13 C12 109.34(7) . . ?
C17 C13 C14 115.45(8) . . ?
C1 C13 C14 110.74(8) . . ?
C12 C13 C14 87.95(7) . . ?
C13 C14 C11 86.12(7) . . ?
C13 C14 H14A 114.3 . . ?
C11 C14 H14A 114.3 . . ?
C13 C14 H14B 114.3 . . ?
C11 C14 H14B 114.3 . . ?
H14A C14 H14B 111.4 . . ?
O1 C15 O2 123.33(9) . . ?
O1 C15 C3 125.91(9) . . ?
O2 C15 C3 110.73(8) . . ?
O2 C16 H16A 109.5 . . ?
O2 C16 H16B 109.5 . . ?
H16A C16 H16B 109.5 . . ?
O2 C16 H16C 109.5 . . ?
H16A C16 H16C 109.5 . . ?
H16B C16 H16C 109.5 . . ?
O3 C17 O4 123.27(9) . . ?
O3 C17 C13 124.32(9) . . ?
O4 C17 C13 112.41(8) . . ?
O4 C18 H18A 109.5 . . ?
O4 C18 H18B 109.5 . . ?
H18A C18 H18B 109.5 . . ?
O4 C18 H18C 109.5 . . ?
H18A C18 H18C 109.5 . . ?
H18B C18 H18C 109.5 . . ?
C24 C19 C20 118.90(9) . . ?
C24 C19 C11 120.60(8) . . ?
C20 C19 C11 120.23(8) . . ?
C21 C20 C19 120.56(9) . . ?
C21 C20 H20 119.7 . . ?
C19 C20 H20 119.7 . . ?
C22 C21 C20 120.19(9) . . ?
C22 C21 H21 119.9 . . ?
C20 C21 H21 119.9 . . ?
C21 C22 C23 119.63(9) . . ?
C21 C22 H22 120.2 . . ?
C23 C22 H22 120.2 . . ?
C22 C23 C24 120.14(9) . . ?
C22 C23 H23 119.9 . . ?
C24 C23 H23 119.9 . . ?
C23 C24 C19 120.49(9) . . ?
C23 C24 H24 119.8 . . ?
C19 C24 H24 119.8 . . ?

loop_
_geom_bond_atom_site_label_1
_geom_bond_atom_site_label_2
_geom_bond_distance
_geom_bond_site_symmetry_2
_geom_bond_publ_flag
O1 C15 1.2123(13) . ?
O2 C15 1.3399(12) . ?
O2 C16 1.4436(13) . ?
O3 C17 1.2133(12) . ?
O4 C17 1.3449(12) . ?
O4 C18 1.4475(13) . ?
C1 C5 1.5205(13) . ?
C1 C13 1.5482(13) . ?
C1 C4 1.5629(13) . ?
C1 C2 1.5673(13) . ?
C2 C3 1.5412(13) . ?
C2 H2A 0.9900 . ?
C2 H2B 0.9900 . ?
C3 C15 1.5004(13) . ?
C3 C4 1.5601(13) . ?
C3 H3 1.0000 . ?
C4 H4A 0.9900 . ?
C4 H4B 0.9900 . ?
C5 C6 1.3961(13) . ?
C5 C10 1.4050(13) . ?
C6 C7 1.3951(14) . ?
C6 H6 0.9500 . ?
C7 C8 1.3885(14) . ?
C7 H7 0.9500 . ?
C8 C9 1.3930(14) . ?
C8 H8 0.9500 . ?
C9 C10 1.3936(13) . ?
C9 H9 0.9500 . ?
C10 C11 1.5203(13) . ?
C11 C19 1.4980(13) . ?
C11 C12 1.5608(13) . ?
C11 C14 1.5634(13) . ?
C12 C13 1.5536(13) . ?
C12 H12A 0.9900 . ?
C12 H12B 0.9900 . ?
C13 C17 1.5071(13) . ?
C13 C14 1.5537(13) . ?
C14 H14A 0.9900 . ?
C14 H14B 0.9900 . ?
C16 H16A 0.9800 . ?
C16 H16B 0.9800 . ?
C16 H16C 0.9800 . ?
C18 H18A 0.9800 . ?
C18 H18B 0.9800 . ?
C18 H18C 0.9800 . ?
C19 C24 1.3978(13) . ?
C19 C20 1.3986(13) . ?
C20 C21 1.3940(14) . ?
C20 H20 0.9500 . ?
C21 C22 1.3925(15) . ?
C21 H21 0.9500 . ?
C22 C23 1.3934(15) . ?
C22 H22 0.9500 . ?
C23 C24 1.3967(14) . ?
C23 H23 0.9500 . ?
C24 H24 0.9500 . ?

loop_
_geom_torsion_atom_site_label_1
_geom_torsion_atom_site_label_2
_geom_torsion_atom_site_label_3
_geom_torsion_atom_site_label_4
_geom_torsion
_geom_torsion_site_symmetry_1
_geom_torsion_site_symmetry_2
_geom_torsion_site_symmetry_3
_geom_torsion_site_symmetry_4
_geom_torsion_publ_flag
C5 C1 C2 C3 103.16(8) . . . . ?
C13 C1 C2 C3 -128.97(8) . . . . ?
C4 C1 C2 C3 -10.49(7) . . . . ?
C1 C2 C3 C15 128.07(8) . . . . ?
C1 C2 C3 C4 10.50(7) . . . . ?
C15 C3 C4 C1 -130.92(8) . . . . ?
C2 C3 C4 C1 -10.53(7) . . . . ?
C5 C1 C4 C3 -104.84(8) . . . . ?
C13 C1 C4 C3 128.58(8) . . . . ?
C2 C1 C4 C3 10.36(7) . . . . ?
C13 C1 C5 C6 178.38(8) . . . . ?
C4 C1 C5 C6 48.15(11) . . . . ?
C2 C1 C5 C6 -50.43(12) . . . . ?
C13 C1 C5 C10 0.01(11) . . . . ?
C4 C1 C5 C10 -130.21(9) . . . . ?
C2 C1 C5 C10 131.21(9) . . . . ?
C10 C5 C6 C7 1.34(14) . . . . ?
C1 C5 C6 C7 -177.03(9) . . . . ?
C5 C6 C7 C8 0.00(15) . . . . ?
C6 C7 C8 C9 -1.44(15) . . . . ?
C7 C8 C9 C10 1.54(15) . . . . ?
C8 C9 C10 C5 -0.19(14) . . . . ?
C8 C9 C10 C11 178.45(9) . . . . ?
C6 C5 C10 C9 -1.23(13) . . . . ?
C1 C5 C10 C9 177.17(8) . . . . ?
C6 C5 C10 C11 -179.96(8) . . . . ?
C1 C5 C10 C11 -1.56(12) . . . . ?
C9 C10 C11 C19 3.21(12) . . . . ?
C5 C10 C11 C19 -178.11(8) . . . . ?
C9 C10 C11 C12 136.99(9) . . . . ?
C5 C10 C11 C12 -44.33(10) . . . . ?
C9 C10 C11 C14 -130.54(9) . . . . ?
C5 C10 C11 C14 48.14(10) . . . . ?
C19 C11 C12 C13 -149.36(8) . . . . ?
C10 C11 C12 C13 80.43(8) . . . . ?
C14 C11 C12 C13 -26.06(7) . . . . ?
C5 C1 C13 C17 -177.15(7) . . . . ?
C4 C1 C13 C17 -49.11(10) . . . . ?
C2 C1 C13 C17 52.74(10) . . . . ?
C5 C1 C13 C12 48.67(9) . . . . ?
C4 C1 C13 C12 176.71(7) . . . . ?
C2 C1 C13 C12 -81.45(9) . . . . ?
C5 C1 C13 C14 -46.64(9) . . . . ?
C4 C1 C13 C14 81.41(9) . . . . ?
C2 C1 C13 C14 -176.75(7) . . . . ?
C11 C12 C13 C17 144.39(8) . . . . ?
C11 C12 C13 C1 -85.06(8) . . . . ?
C11 C12 C13 C14 26.23(7) . . . . ?
C17 C13 C14 C11 -147.54(8) . . . . ?
C1 C13 C14 C11 83.74(8) . . . . ?
C12 C13 C14 C11 -26.18(7) . . . . ?
C19 C11 C14 C13 148.83(9) . . . . ?
C10 C11 C14 C13 -81.42(8) . . . . ?
C12 C11 C14 C13 26.06(7) . . . . ?
C16 O2 C15 O1 3.67(14) . . . . ?
C16 O2 C15 C3 -177.91(8) . . . . ?
C2 C3 C15 O1 -10.35(15) . . . . ?
C4 C3 C15 O1 92.83(12) . . . . ?
C2 C3 C15 O2 171.28(8) . . . . ?
C4 C3 C15 O2 -85.54(10) . . . . ?
C18 O4 C17 O3 -6.27(15) . . . . ?
C18 O4 C17 C13 173.82(8) . . . . ?
C1 C13 C17 O3 86.98(12) . . . . ?
C12 C13 C17 O3 -143.71(10) . . . . ?
C14 C13 C17 O3 -41.08(14) . . . . ?
C1 C13 C17 O4 -93.11(9) . . . . ?
C12 C13 C17 O4 36.20(12) . . . . ?
C14 C13 C17 O4 138.83(8) . . . . ?
C10 C11 C19 C24 -81.93(11) . . . . ?
C12 C11 C19 C24 150.29(9) . . . . ?
C14 C11 C19 C24 44.94(13) . . . . ?
C10 C11 C19 C20 92.04(11) . . . . ?
C12 C11 C19 C20 -35.74(13) . . . . ?
C14 C11 C19 C20 -141.09(9) . . . . ?
C24 C19 C20 C21 2.80(15) . . . . ?
C11 C19 C20 C21 -171.27(9) . . . . ?
C19 C20 C21 C22 -0.53(15) . . . . ?
C20 C21 C22 C23 -1.97(16) . . . . ?
C21 C22 C23 C24 2.15(16) . . . . ?
C22 C23 C24 C19 0.15(16) . . . . ?
C20 C19 C24 C23 -2.61(15) . . . . ?
C11 C19 C24 C23 171.44(10) . . . . ?
